data_2018582
loop_
_publ_author_name
'\'Slepokura, Katarzyna'

_publ_section_title
;
 The first 3':5'-cyclic nucleotide--amino acid complex:
 <small>L</small>-His--cIMP
;
_journal_coeditor_code QS3016
_journal_issue 8
_journal_name_full 'Acta Crystallographica Section C'
_journal_page_first o311
_journal_page_last o316
_journal_paper_doi 10.1107/S0108270112030041
_journal_volume 68
_journal_year 2012
_chemical_formula_iupac 'C6 H10 N3 O2 + , C10 H10 N4 O7 P -'
_chemical_formula_moiety 'C6 H10 N3 O2 +, C10 H10 N4 O7 P -'
_chemical_formula_sum 'C16 H20 N7 O9 P'
_chemical_formula_weight 485.36
_chemical_name_common
;
<i>L</i>-Histdinium inosine 3':5'-cyclic phosphate
;
_chemical_name_systematic
;
5-(2-amino-2-carboxyethyl)-1<i>H</i>-imidazol-3-ium
7-hydroxy-2-oxo-6-(6-oxo-6,9-dihydro-1<i>H</i>-purin-9-yl)-4a,6,7,7a-tetrahydro-
4<i>H</i>-1,3,5,2\l^5^-furo[3,2-<i>d</i>][1,3,2\l^5^]dioxaphosphinin-2-olate
;
_space_group_IT_number 19
_symmetry_cell_setting orthorhombic
_symmetry_space_group_name_Hall 'P 2ac 2ab'
_symmetry_space_group_name_H-M 'P 21 21 21'
_atom_sites_solution_hydrogens difmap
_atom_sites_solution_primary direct
_atom_sites_solution_secondary difmap
_cell_angle_alpha 90.00
_cell_angle_beta 90.00
_cell_angle_gamma 90.00
_cell_formula_units_Z 4
_cell_length_a 5.709(2)
_cell_length_b 10.284(3)
_cell_length_c 32.795(9)
_cell_measurement_reflns_used 14525
_cell_measurement_temperature 90(2)
_cell_measurement_theta_max 38.50
_cell_measurement_theta_min 2.71
_cell_volume 1925.4(10)
_computing_cell_refinement 'CrysAlis RED (Oxford Diffraction, 2009)'
_computing_data_collection 'CrysAlis CCD (Oxford Diffraction, 2009)'
_computing_data_reduction 'CrysAlis RED (Oxford Diffraction, 2009)'
_computing_molecular_graphics 'DIAMOND (Brandenburg, 2005)'
_computing_publication_material 'SHELXL97 (Sheldrick, 2008)'
_computing_structure_refinement 'SHELXL97 (Sheldrick, 2008)'
_computing_structure_solution 'SHELXS97 (Sheldrick, 2008)'
_diffrn_ambient_temperature 90(2)
_diffrn_measured_fraction_theta_full 0.952
_diffrn_measured_fraction_theta_max 0.929
_diffrn_measurement_device_type
;
Oxford Xcalibur PX \k-geometry diffractometer with an Onyx CCD camera
;
_diffrn_measurement_method '\w and \f'
_diffrn_radiation_monochromator graphite
_diffrn_radiation_source 'Enhance (Mo) X-ray Source'
_diffrn_radiation_type MoK\a
_diffrn_radiation_wavelength 0.71073
_diffrn_reflns_av_R_equivalents 0.0321
_diffrn_reflns_av_sigmaI/netI 0.0259
_diffrn_reflns_limit_h_max 4
_diffrn_reflns_limit_h_min -8
_diffrn_reflns_limit_k_max 14
_diffrn_reflns_limit_k_min -12
_diffrn_reflns_limit_l_max 46
_diffrn_reflns_limit_l_min -46
_diffrn_reflns_number 17935
_diffrn_reflns_theta_full 25.00
_diffrn_reflns_theta_max 30.00
_diffrn_reflns_theta_min 2.72
_exptl_absorpt_coefficient_mu 0.215
_exptl_absorpt_correction_T_max 1.000
_exptl_absorpt_correction_T_min 0.949
_exptl_absorpt_correction_type multi-scan
_exptl_absorpt_process_details
;
(CrysAlis RED; Oxford Diffraction, 2009)
;
_exptl_crystal_colour colourless
_exptl_crystal_density_diffrn 1.674
_exptl_crystal_density_method 'not measured'
_exptl_crystal_description column
_exptl_crystal_F_000 1008
_exptl_crystal_size_max 0.12
_exptl_crystal_size_mid 0.07
_exptl_crystal_size_min 0.04
_refine_diff_density_max 0.354
_refine_diff_density_min -0.273
_refine_ls_abs_structure_details
;
from known absolute configuration and anomalous dispersion effects
(Flack, 1983), with 1877 Friedel pairs
;
_refine_ls_abs_structure_Flack 0.20(6)
_refine_ls_extinction_method none
_refine_ls_goodness_of_fit_ref 1.040
_refine_ls_hydrogen_treatment constr
_refine_ls_matrix_type full
_refine_ls_number_parameters 300
_refine_ls_number_reflns 5114
_refine_ls_number_restraints 0
_refine_ls_restrained_S_all 1.040
_refine_ls_R_factor_all 0.0323
_refine_ls_R_factor_gt 0.0296
_refine_ls_shift/su_max 0.001
_refine_ls_shift/su_mean 0.000
_refine_ls_structure_factor_coef Fsqd
_refine_ls_weighting_details 'calc w = 1/[\s^2^(Fo^2^)+(0.0495P)^2^+0.2437P] where P=(Fo^2^+2Fc^2^)/3'
_refine_ls_weighting_scheme calc
_refine_ls_wR_factor_gt 0.0762
_refine_ls_wR_factor_ref 0.0771
_reflns_number_gt 4778
_reflns_number_total 5114
_reflns_threshold_expression I>2\s(I)
_cod_data_source_file qs3016.cif
_cod_data_source_block I
_cod_database_code 2018582
_cod_database_fobs_code 2018582

loop_
_symmetry_equiv_pos_as_xyz
'x, y, z'
'-x+1/2, -y, z+1/2'
'-x, y+1/2, -z+1/2'
'x+1/2, -y+1/2, -z'

loop_
_atom_site_type_symbol
_atom_site_label
_atom_site_fract_x
_atom_site_fract_y
_atom_site_fract_z
_atom_site_U_iso_or_equiv
_atom_site_adp_type
_atom_site_calc_flag
_atom_site_refinement_flags
_atom_site_occupancy
_atom_site_symmetry_multiplicity
P P1 0.38224(6) 0.35408(4) 0.353801(10) 0.01193(8) Uani d . 1 1
O O3 0.61881(17) 0.31050(12) 0.33964(3) 0.0150(2) Uani d . 1 1
O O5 0.30461(19) 0.31239(12) 0.39478(3) 0.0183(2) Uani d . 1 1
O O2' -0.20278(17) 0.35658(12) 0.26364(3) 0.0142(2) Uani d . 1 1
H H2' -0.2159 0.3305 0.2878 0.021 Uiso calc R 1 1
O O3' 0.18721(17) 0.30460(11) 0.32118(3) 0.0116(2) Uani d . 1 1
O O4' 0.16333(18) 0.55904(10) 0.24623(3) 0.0130(2) Uani d . 1 1
O O5' 0.36371(19) 0.50970(11) 0.35130(3) 0.0160(2) Uani d . 1 1
O O6 0.65016(17) 0.29662(11) 0.07526(3) 0.0140(2) Uani d . 1 1
N N1 0.3036(2) 0.20214(13) 0.09418(3) 0.0120(2) Uani d . 1 1
H H1 0.3073 0.1541 0.0720 0.014 Uiso calc R 1 1
N N3 0.0814(2) 0.25197(13) 0.15336(3) 0.0129(2) Uani d . 1 1
N N7 0.5859(2) 0.46172(13) 0.15336(3) 0.0126(2) Uani d . 1 1
N N9 0.26574(19) 0.42739(13) 0.19164(3) 0.0105(2) Uani d . 1 1
C C1' 0.0808(2) 0.45442(15) 0.22173(4) 0.0109(3) Uani d . 1 1
H H1' -0.0663 0.4808 0.2074 0.013 Uiso calc R 1 1
C C2' 0.0302(2) 0.33863(15) 0.25034(4) 0.0101(3) Uani d . 1 1
H H2'A 0.0559 0.2524 0.2370 0.012 Uiso calc R 1 1
C C3' 0.2123(2) 0.36920(15) 0.28278(4) 0.0099(3) Uani d . 1 1
H H3' 0.3721 0.3514 0.2716 0.012 Uiso calc R 1 1
C C4' 0.1802(2) 0.51388(16) 0.28752(4) 0.0117(3) Uani d . 1 1
H H4' 0.0287 0.5311 0.3019 0.014 Uiso calc R 1 1
C C5' 0.3782(3) 0.57353(16) 0.31172(4) 0.0146(3) Uani d . 1 1
H H5'1 0.5311 0.5562 0.2986 0.018 Uiso calc R 1 1
H H5'2 0.3571 0.6687 0.3145 0.018 Uiso calc R 1 1
C C2 0.1186(2) 0.18576(15) 0.11985(4) 0.0131(3) Uani d . 1 1
H H2 0.0070 0.1209 0.1129 0.016 Uiso calc R 1 1
C C4 0.2533(2) 0.34050(15) 0.15984(4) 0.0105(3) Uani d . 1 1
C C5 0.4532(2) 0.36319(16) 0.13671(4) 0.0112(3) Uani d . 1 1
C C6 0.4876(2) 0.28892(15) 0.10027(4) 0.0109(3) Uani d . 1 1
C C8 0.4676(2) 0.49782(16) 0.18581(4) 0.0125(3) Uani d . 1 1
H H8 0.5167 0.5658 0.2035 0.015 Uiso calc R 1 1
O O11 0.74791(17) 0.46360(11) -0.03135(3) 0.0157(2) Uani d . 1 1
O O12 0.87436(18) 0.65877(12) -0.01122(3) 0.0183(2) Uani d . 1 1
N N11 1.3226(2) 0.60432(13) -0.03067(3) 0.0122(2) Uani d . 1 1
H H11A 1.2980 0.6394 -0.0558 0.018 Uiso calc R 1 1
H H11B 1.4727 0.5751 -0.0289 0.018 Uiso calc R 1 1
H H11C 1.2976 0.6660 -0.0112 0.018 Uiso calc R 1 1
N N16 1.2090(2) 0.64150(14) 0.10327(3) 0.0135(2) Uani d . 1 1
H H16 1.2594 0.7041 0.1193 0.016 Uiso calc R 1 1
N N18 0.9928(2) 0.48969(13) 0.07782(4) 0.0128(2) Uani d . 1 1
H H18 0.8760 0.4350 0.0743 0.015 Uiso calc R 1 1
C C11 0.9065(2) 0.54546(15) -0.02257(4) 0.0114(3) Uani d . 1 1
C C12 1.1587(2) 0.49425(15) -0.02426(4) 0.0112(3) Uani d . 1 1
H H12 1.1728 0.4332 -0.0479 0.013 Uiso calc R 1 1
C C13 1.2197(2) 0.41984(15) 0.01512(4) 0.0124(3) Uani d . 1 1
H H13A 1.1188 0.3418 0.0171 0.015 Uiso calc R 1 1
H H13B 1.3844 0.3901 0.0136 0.015 Uiso calc R 1 1
C C14 1.1884(2) 0.50020(15) 0.05270(4) 0.0114(3) Uani d . 1 1
C C15 1.3233(2) 0.59562(16) 0.06909(4) 0.0127(3) Uani d . 1 1
H H15 1.4695 0.6254 0.0589 0.015 Uiso calc R 1 1
C C17 1.0109(2) 0.57579(16) 0.10796(4) 0.0141(3) Uani d . 1 1
H H17 0.9004 0.5881 0.1293 0.017 Uiso calc R 1 1

loop_
_atom_site_aniso_label
_atom_site_aniso_U_11
_atom_site_aniso_U_22
_atom_site_aniso_U_33
_atom_site_aniso_U_12
_atom_site_aniso_U_13
_atom_site_aniso_U_23
P1 0.00954(14) 0.0178(2) 0.00845(13) 0.00116(14) -0.00034(11) -0.00065(12)
O3 0.0097(4) 0.0226(7) 0.0127(4) 0.0035(4) 0.0010(4) 0.0021(4)
O5 0.0160(5) 0.0288(7) 0.0100(4) -0.0002(5) 0.0013(4) -0.0004(4)
O2' 0.0084(4) 0.0224(6) 0.0118(4) 0.0001(4) 0.0015(3) 0.0029(4)
O3' 0.0124(4) 0.0138(6) 0.0086(4) -0.0009(4) -0.0008(3) 0.0008(3)
O4' 0.0182(5) 0.0096(6) 0.0111(4) 0.0003(4) 0.0001(4) -0.0003(3)
O5' 0.0174(5) 0.0183(6) 0.0124(4) 0.0006(4) -0.0029(4) -0.0045(4)
O6 0.0121(4) 0.0167(6) 0.0134(4) 0.0007(4) 0.0028(3) -0.0009(4)
N1 0.0123(5) 0.0113(7) 0.0123(5) 0.0002(5) 0.0003(4) -0.0020(4)
N3 0.0115(5) 0.0134(7) 0.0137(5) -0.0018(4) -0.0004(4) -0.0002(4)
N7 0.0109(5) 0.0139(7) 0.0132(5) -0.0021(4) -0.0002(4) 0.0001(4)
N9 0.0093(5) 0.0125(7) 0.0096(4) -0.0008(4) 0.0006(4) 0.0006(4)
C1' 0.0096(6) 0.0129(8) 0.0103(5) 0.0010(5) 0.0013(4) -0.0011(4)
C2' 0.0080(5) 0.0126(8) 0.0096(5) -0.0008(5) 0.0001(4) 0.0004(5)
C3' 0.0090(5) 0.0125(8) 0.0083(5) 0.0001(5) -0.0003(4) 0.0006(4)
C4' 0.0117(6) 0.0133(8) 0.0101(5) 0.0005(5) -0.0008(4) -0.0012(5)
C5' 0.0151(6) 0.0130(8) 0.0157(6) -0.0015(6) -0.0019(5) -0.0024(5)
C2 0.0126(6) 0.0120(8) 0.0146(5) -0.0009(5) 0.0000(5) 0.0009(5)
C4 0.0108(5) 0.0110(8) 0.0097(5) 0.0016(5) -0.0003(4) 0.0018(4)
C5 0.0098(5) 0.0132(8) 0.0107(5) 0.0003(5) -0.0009(4) 0.0022(5)
C6 0.0113(6) 0.0098(8) 0.0116(5) 0.0025(5) -0.0009(4) 0.0021(5)
C8 0.0104(5) 0.0138(8) 0.0132(6) -0.0021(5) -0.0012(5) 0.0005(5)
O11 0.0106(4) 0.0189(7) 0.0175(5) 0.0000(4) -0.0010(4) -0.0040(4)
O12 0.0151(5) 0.0155(7) 0.0244(5) 0.0054(4) -0.0016(4) -0.0069(4)
N11 0.0099(5) 0.0159(7) 0.0107(5) 0.0003(4) -0.0003(4) -0.0013(4)
N16 0.0141(5) 0.0153(7) 0.0112(5) -0.0013(5) -0.0010(4) -0.0005(4)
N18 0.0100(5) 0.0144(7) 0.0141(5) -0.0011(5) -0.0006(4) 0.0016(4)
C11 0.0107(5) 0.0148(8) 0.0087(5) 0.0024(5) -0.0016(4) -0.0010(4)
C12 0.0102(5) 0.0117(8) 0.0118(5) 0.0008(5) -0.0017(4) -0.0023(5)
C13 0.0134(6) 0.0101(8) 0.0138(5) 0.0018(5) -0.0022(5) -0.0005(5)
C14 0.0097(5) 0.0129(8) 0.0116(5) 0.0000(5) -0.0010(4) 0.0026(5)
C15 0.0120(6) 0.0152(8) 0.0111(5) -0.0010(5) -0.0003(5) 0.0021(5)
C17 0.0131(6) 0.0172(9) 0.0122(5) 0.0015(6) 0.0008(5) 0.0019(5)

loop_
_atom_type_symbol
_atom_type_description
_atom_type_scat_dispersion_real
_atom_type_scat_dispersion_imag
_atom_type_scat_source
C C 0.0033 0.0016 'International Tables Vol C Tables 4.2.6.8 and 6.1.1.4'
H H 0.0000 0.0000 'International Tables Vol C Tables 4.2.6.8 and 6.1.1.4'
N N 0.0061 0.0033 'International Tables Vol C Tables 4.2.6.8 and 6.1.1.4'
O O 0.0106 0.0060 'International Tables Vol C Tables 4.2.6.8 and 6.1.1.4'
P P 0.1023 0.0942 'International Tables Vol C Tables 4.2.6.8 and 6.1.1.4'

loop_
_geom_angle_atom_site_label_1
_geom_angle_atom_site_label_2
_geom_angle_atom_site_label_3
_geom_angle
_geom_angle_publ_flag
O3 P1 O5 117.75(6) yes
O3 P1 O3' 108.67(6) yes
O3 P1 O5' 110.00(6) yes
O3' P1 O5 107.58(6) yes
O3' P1 O5' 103.48(6) yes
O5 P1 O5' 108.40(6) yes
C2' O2' H2' 109.5 ?
C3' O3' P1 111.42(8) ?
C1' O4' C4' 108.09(11) ?
C5' O5' P1 119.39(9) ?
C2 N1 C6 125.17(12) ?
C2 N1 H1 117.4 ?
C6 N1 H1 117.4 ?
C2 N3 C4 111.32(12) ?
C8 N7 C5 104.27(12) ?
C8 N9 C4 106.28(11) ?
C8 N9 C1' 126.53(12) ?
C4 N9 C1' 126.45(11) ?
O4' C1' N9 106.50(11) ?
O4' C1' C2' 107.57(10) ?
N9 C1' C2' 113.35(12) ?
O4' C1' H1' 109.8 ?
N9 C1' H1' 109.8 ?
C2' C1' H1' 109.8 ?
O2' C2' C3' 113.65(10) ?
O2' C2' C1' 105.27(11) ?
C3' C2' C1' 97.92(11) ?
O2' C2' H2'A 112.9 ?
C3' C2' H2'A 112.9 ?
C1' C2' H2'A 112.9 ?
O3' C3' C4' 110.82(10) ?
O3' C3' C2' 116.82(11) ?
C4' C3' C2' 101.13(11) ?
O3' C3' H3' 109.2 ?
C4' C3' H3' 109.2 ?
C2' C3' H3' 109.2 ?
O4' C4' C3' 103.32(10) ?
O4' C4' C5' 114.48(12) ?
C3' C4' C5' 111.33(12) ?
O4' C4' H4' 109.2 ?
C3' C4' H4' 109.2 ?
C5' C4' H4' 109.2 ?
O5' C5' C4' 104.02(12) ?
O5' C5' H5'1 111.0 ?
C4' C5' H5'1 111.0 ?
O5' C5' H5'2 111.0 ?
C4' C5' H5'2 111.0 ?
H5'1 C5' H5'2 109.0 ?
N3 C2 N1 125.45(14) ?
N3 C2 H2 117.3 ?
N1 C2 H2 117.3 ?
N3 C4 N9 126.36(12) ?
N3 C4 C5 128.42(13) ?
N9 C4 C5 105.21(12) ?
N7 C5 C4 111.00(12) ?
N7 C5 C6 130.39(12) ?
C4 C5 C6 118.58(13) ?
O6 C6 N1 120.68(13) ?
O6 C6 C5 128.30(14) ?
N1 C6 C5 111.00(12) ?
N7 C8 N9 113.24(13) ?
N7 C8 H8 123.4 ?
N9 C8 H8 123.4 ?
C12 N11 H11A 109.5 ?
C12 N11 H11B 109.5 ?
H11A N11 H11B 109.5 ?
C12 N11 H11C 109.5 ?
H11A N11 H11C 109.5 ?
H11B N11 H11C 109.5 ?
C17 N16 C15 108.84(13) ?
C17 N16 H16 125.6 ?
C15 N16 H16 125.6 ?
C17 N18 C14 109.00(12) ?
C17 N18 H18 125.5 ?
C14 N18 H18 125.5 ?
O12 C11 O11 125.94(13) ?
O12 C11 C12 118.28(12) ?
O11 C11 C12 115.70(13) ?
N11 C12 C11 109.58(12) ?
N11 C12 C13 110.80(11) ?
C11 C12 C13 110.62(11) ?
N11 C12 H12 108.6 ?
C11 C12 H12 108.6 ?
C13 C12 H12 108.6 ?
C14 C13 C12 112.93(12) ?
C14 C13 H13A 109.0 ?
C12 C13 H13A 109.0 ?
C14 C13 H13B 109.0 ?
C12 C13 H13B 109.0 ?
H13A C13 H13B 107.8 ?
C15 C14 N18 106.06(12) ?
C15 C14 C13 131.17(13) ?
N18 C14 C13 122.74(13) ?
C14 C15 N16 107.50(12) ?
C14 C15 H15 126.2 ?
N16 C15 H15 126.2 ?
N16 C17 N18 108.59(12) ?
N16 C17 H17 125.7 ?
N18 C17 H17 125.7 ?

loop_
_geom_bond_atom_site_label_1
_geom_bond_atom_site_label_2
_geom_bond_distance
_geom_bond_publ_flag
P1 O3 1.4968(11) yes
P1 O5 1.4786(11) yes
P1 O3' 1.6258(11) yes
P1 O5' 1.6060(13) yes
O2' C2' 1.4117(16) ?
O2' H2' 0.84 ?
O3' C3' 1.4309(15) ?
O4' C1' 1.4232(17) ?
O4' C4' 1.4348(16) ?
O5' C5' 1.4568(17) ?
O6 C6 1.2412(17) ?
N1 C2 1.3613(18) ?
N1 C6 1.392(2) ?
N1 H1 0.88 ?
N3 C2 1.3100(18) ?
N3 C4 1.3555(19) ?
N7 C8 1.3138(18) ?
N7 C5 1.3777(19) ?
N9 C8 1.3746(18) ?
N9 C4 1.3750(18) ?
N9 C1' 1.4716(17) ?
C1' C2' 1.544(2) ?
C1' H1' 1.00 ?
C2' C3' 1.5204(18) ?
C2' H2'A 1.00 ?
C3' C4' 1.507(2) ?
C3' H3' 1.00 ?
C4' C5' 1.511(2) ?
C4' H4' 1.00 ?
C5' H5'1 0.99 ?
C5' H5'2 0.99 ?
C2 H2 0.95 ?
C4 C5 1.3903(18) ?
C5 C6 1.4318(19) ?
C8 H8 0.95 ?
O11 C11 1.2695(17) yes
O12 C11 1.2370(19) yes
N11 C12 1.4837(19) ?
N11 H11A 0.91 ?
N11 H11B 0.91 ?
N11 H11C 0.91 ?
N16 C17 1.3266(19) ?
N16 C15 1.3798(17) ?
N16 H16 0.88 ?
N18 C17 1.3312(19) ?
N18 C14 1.3918(17) ?
N18 H18 0.88 ?
C11 C12 1.5339(19) ?
C12 C13 1.5409(19) ?
C12 H12 1.00 ?
C13 C14 1.4945(19) ?
C13 H13A 0.99 ?
C13 H13B 0.99 ?
C14 C15 1.358(2) ?
C15 H15 0.95 ?
C17 H17 0.95 ?

loop_
_geom_hbond_atom_site_label_D
_geom_hbond_atom_site_label_H
_geom_hbond_atom_site_label_A
_geom_hbond_site_symmetry_A
_geom_hbond_distance_DH
_geom_hbond_distance_HA
_geom_hbond_distance_DA
_geom_hbond_angle_DHA
O2' H2' O3' . 0.84 2.56 2.9671(15) 111
O2' H2' O3 1_455 0.84 1.96 2.7340(14) 154
N1 H1 O11 4_455 0.88 1.83 2.6931(17) 166
N11 H11A O5 2_664 0.91 1.79 2.6906(16) 168
N11 H11B O11 1_655 0.91 1.95 2.8266(17) 162
N11 H11B O12 1_655 0.91 2.52 3.2622(19) 140
N11 H11C O12 4_565 0.91 2.00 2.8125(18) 148
N16 H16 O3 3_755 0.88 1.87 2.7370(17) 169
N18 H18 O6 . 0.88 1.92 2.7886(18) 169
C2' H2'A O4' 3_545 1.00 2.41 3.082(2) 124
C3' H3' O2' 1_655 1.00 2.44 3.400(2) 160
C12 H12 O6 4 1.00 2.53 3.428(2) 149
C17 H17 N7 . 0.95 2.35 3.079(2) 133

loop_
_geom_torsion_atom_site_label_1
_geom_torsion_atom_site_label_2
_geom_torsion_atom_site_label_3
_geom_torsion_atom_site_label_4
_geom_torsion
_geom_torsion_publ_flag
O3 P1 O3' C3' -67.24(10) yes
O5 P1 O3' C3' 164.26(9) yes
O5' P1 O3' C3' 49.65(10) yes
O3 P1 O5' C5' 63.87(11) yes
O5 P1 O5' C5' -166.11(10) yes
O3' P1 O5' C5' -52.08(11) yes
C4' O4' C1' N9 -118.53(11) ?
C4' O4' C1' C2' 3.29(13) ?
C8 N9 C1' O4' -5.89(18) ?
C4 N9 C1' O4' -174.66(12) yes
C8 N9 C1' C2' -123.97(14) ?
C4 N9 C1' C2' 67.26(17) ?
O4' C1' C2' O2' 87.45(12) ?
N9 C1' C2' O2' -155.09(10) ?
O4' C1' C2' C3' -29.79(12) ?
N9 C1' C2' C3' 87.66(12) ?
P1 O3' C3' C4' -60.89(12) yes
P1 O3' C3' C2' -175.96(10) yes
O2' C2' C3' O3' 53.48(17) ?
C1' C2' C3' O3' 164.04(11) ?
O2' C2' C3' C4' -66.87(14) ?
C1' C2' C3' C4' 43.69(11) ?
C1' O4' C4' C3' 25.38(13) ?
C1' O4' C4' C5' 146.61(12) ?
O3' C3' C4' O4' -168.80(10) ?
C2' C3' C4' O4' -44.26(12) ?
O3' C3' C4' C5' 67.87(14) ?
C2' C3' C4' C5' -167.60(11) ?
P1 O5' C5' C4' 58.05(14) yes
O4' C4' C5' O5' -178.00(11) yes
C3' C4' C5' O5' -61.29(14) yes
C4 N3 C2 N1 -0.3(2) ?
C6 N1 C2 N3 2.4(2) ?
C2 N3 C4 N9 178.59(14) ?
C2 N3 C4 C5 -1.9(2) ?
C8 N9 C4 N3 -179.69(14) ?
C1' N9 C4 N3 -9.1(2) ?
C8 N9 C4 C5 0.73(15) ?
C1' N9 C4 C5 171.35(13) ?
C8 N7 C5 C4 -0.18(16) ?
C8 N7 C5 C6 177.46(15) ?
N3 C4 C5 N7 -179.93(14) ?
N9 C4 C5 N7 -0.36(16) ?
N3 C4 C5 C6 2.1(2) ?
N9 C4 C5 C6 -178.31(12) ?
C2 N1 C6 O6 179.53(13) ?
C2 N1 C6 C5 -2.06(19) ?
N7 C5 C6 O6 0.8(3) ?
C4 C5 C6 O6 178.25(14) ?
N7 C5 C6 N1 -177.49(14) ?
C4 C5 C6 N1 0.00(18) ?
C5 N7 C8 N9 0.68(16) ?
C4 N9 C8 N7 -0.92(16) ?
C1' N9 C8 N7 -171.53(13) ?
O12 C11 C12 N11 -26.71(16) ?
O11 C11 C12 N11 156.47(11) yes
O12 C11 C12 C13 95.75(15) ?
O11 C11 C12 C13 -81.08(15) ?
N11 C12 C13 C14 64.69(15) yes
C11 C12 C13 C14 -57.05(15) yes
C17 N18 C14 C15 0.05(16) ?
C17 N18 C14 C13 -178.10(13) ?
C12 C13 C14 C15 -77.04(19) ?
C12 C13 C14 N18 100.61(16) yes
N18 C14 C15 N16 -0.29(16) ?
C13 C14 C15 N16 177.65(14) ?
C17 N16 C15 C14 0.43(16) ?
C15 N16 C17 N18 -0.40(16) ?
C14 N18 C17 N16 0.22(16) ?
